data_4066859
loop_
_publ_author_name
'Fischer, Paul J.'
'Neary, Michelle C.'
'Heerboth, Aaron P.'
'Sullivan, Kevin P.'

_publ_section_title
;
 Allylnickel(II) and Allylpalladium(II) Derivatives of
 [(2-(Diphenylphosphino)ethyl)cyclopentadienyl]tricarbonylmetalates:
 Reactions with Free Radicals
;
_journal_issue 20
_journal_name_full Organometallics
_journal_page_first 4562
_journal_paper_doi 10.1021/om1006825
_journal_volume 29
_journal_year 2010
_chemical_formula_moiety 'C26 H25 Cr Ni O3 P'
_chemical_formula_sum 'C26 H25 Cr Ni O3 P'
_chemical_formula_weight 527.14
_chemical_name_common 08033t
_chemical_name_systematic
; 
 ? 
;
_space_group_IT_number 14
_symmetry_cell_setting monoclinic
_symmetry_space_group_name_Hall '-P 2yn'
_symmetry_space_group_name_H-M 'P 1 21/n 1'
_atom_sites_solution_hydrogens geom
_atom_sites_solution_primary direct
_atom_sites_solution_secondary difmap
_audit_creation_method SHELXL-97
_cell_angle_alpha 90.00
_cell_angle_beta 93.019(5)
_cell_angle_gamma 90.00
_cell_formula_units_Z 4
_cell_length_a 11.393(3)
_cell_length_b 8.755(3)
_cell_length_c 22.628(6)
_cell_measurement_reflns_used 2886
_cell_measurement_temperature 173(2)
_cell_measurement_theta_max 25.06
_cell_measurement_theta_min 2.94
_cell_volume 2253.9(11)
_computing_cell_refinement 'SAINT, Bruker'
_computing_data_collection 'SMART, Bruker'
_computing_data_reduction 'SAINT, Bruker'
_computing_molecular_graphics 'SHELXTL, Bruker'
_computing_structure_refinement 'SHELXL-97 (Sheldrick, 1997)'
_computing_structure_solution 'SHELXS-97 (Sheldrick, 1990)'
_diffrn_ambient_temperature 173(2)
_diffrn_measured_fraction_theta_full 0.983
_diffrn_measured_fraction_theta_max 0.983
_diffrn_measurement_device_type 'Siemens SMART Platform CCD'
_diffrn_measurement_method 'area detector, omega scans per phi'
_diffrn_radiation_monochromator graphite
_diffrn_radiation_source 'normal-focus sealed tube'
_diffrn_radiation_type MoK\a
_diffrn_radiation_wavelength 0.71073
_diffrn_reflns_av_R_equivalents 0.0297
_diffrn_reflns_av_sigmaI/netI 0.0388
_diffrn_reflns_limit_h_max 14
_diffrn_reflns_limit_h_min -14
_diffrn_reflns_limit_k_max 11
_diffrn_reflns_limit_k_min 0
_diffrn_reflns_limit_l_max 29
_diffrn_reflns_limit_l_min 0
_diffrn_reflns_number 6704
_diffrn_reflns_theta_full 27.59
_diffrn_reflns_theta_max 27.59
_diffrn_reflns_theta_min 1.80
_exptl_absorpt_coefficient_mu 1.415
_exptl_absorpt_correction_T_max 0.7187
_exptl_absorpt_correction_T_min 0.5685
_exptl_absorpt_correction_type multi-scan
_exptl_absorpt_process_details 'TWINABS, G. Sheldrick, 2008'
_exptl_crystal_colour purple
_exptl_crystal_density_diffrn 1.553
_exptl_crystal_density_method 'not measured'
_exptl_crystal_description block
_exptl_crystal_F_000 1088
_exptl_crystal_size_max 0.45
_exptl_crystal_size_mid 0.35
_exptl_crystal_size_min 0.25
_refine_diff_density_max 0.396
_refine_diff_density_min -0.578
_refine_diff_density_rms 0.082
_refine_ls_extinction_method none
_refine_ls_goodness_of_fit_ref 1.029
_refine_ls_hydrogen_treatment constr
_refine_ls_matrix_type full
_refine_ls_number_parameters 291
_refine_ls_number_reflns 5145
_refine_ls_number_restraints 0
_refine_ls_restrained_S_all 1.029
_refine_ls_R_factor_all 0.0462
_refine_ls_R_factor_gt 0.0375
_refine_ls_shift/su_max 0.000
_refine_ls_shift/su_mean 0.000
_refine_ls_structure_factor_coef Fsqd
_refine_ls_weighting_details 'calc w=1/[\s^2^(Fo^2^)+(0.0412P)^2^+2.0594P] where P=(Fo^2^+2Fc^2^)/3'
_refine_ls_weighting_scheme calc
_refine_ls_wR_factor_gt 0.0823
_refine_ls_wR_factor_ref 0.0855
_reflns_number_gt 4610
_reflns_number_total 5145
_reflns_threshold_expression >2sigma(I)
_cod_data_source_file om1006825_si_003.cif
_cod_data_source_block 4
_cod_depositor_comments
;
The following automatic conversions were performed:

'_symmetry_cell_setting' value 'Monoclinic' changed to 'monoclinic'
according to /home/saulius/struct/CIF-dictionaries/cif_core.dic
dictionary named 'cif_core.dic' version 2.4.1 from 2010-06-29.

Automatic conversion script
Id: cif_fix_values 1715 2011-07-08 13:25:40Z adriana 
;
_cod_original_sg_symbol_H-M P2(1)/n
_cod_database_code 4066859

loop_
_symmetry_equiv_pos_as_xyz
'x, y, z'
'-x+1/2, y+1/2, -z+1/2'
'-x, -y, -z'
'x-1/2, -y-1/2, z-1/2'

loop_
_atom_site_label
_atom_site_type_symbol
_atom_site_fract_x
_atom_site_fract_y
_atom_site_fract_z
_atom_site_U_iso_or_equiv
_atom_site_adp_type
_atom_site_occupancy
_atom_site_symmetry_multiplicity
_atom_site_calc_flag
_atom_site_refinement_flags
Ni1 Ni 0.33094(4) 0.87553(5) 0.106433(17) 0.01844(10) Uani 1 1 d .
Cr1 Cr 0.49013(4) 0.70719(6) 0.16229(2) 0.01841(11) Uani 1 1 d .
P1 P 0.22788(7) 0.69987(9) 0.05792(3) 0.01899(16) Uani 1 1 d .
O1 O 0.5459(2) 0.8680(3) 0.05010(10) 0.0307(5) Uani 1 1 d .
O2 O 0.2929(2) 0.8304(3) 0.23107(11) 0.0392(7) Uani 1 1 d .
O3 O 0.6314(2) 0.9412(3) 0.22971(11) 0.0362(6) Uani 1 1 d .
C1 C 0.5152(3) 0.8138(4) 0.09410(14) 0.0207(6) Uani 1 1 d .
C2 C 0.3645(3) 0.7898(4) 0.19923(14) 0.0251(7) Uani 1 1 d .
C3 C 0.5769(3) 0.8489(4) 0.20338(14) 0.0235(7) Uani 1 1 d .
C4 C 0.4604(3) 0.4842(4) 0.11781(13) 0.0221(7) Uani 1 1 d .
C5 C 0.4238(3) 0.4746(4) 0.17690(14) 0.0253(7) Uani 1 1 d .
H5A H 0.3431 0.4475 0.1889 0.030 Uiso 1 1 calc R
C6 C 0.5233(3) 0.5010(4) 0.21572(15) 0.0300(8) Uani 1 1 d .
H6A H 0.5248 0.4956 0.2599 0.036 Uiso 1 1 calc R
C7 C 0.6207(3) 0.5267(4) 0.18186(16) 0.0294(8) Uani 1 1 d .
H7A H 0.7035 0.5423 0.1975 0.035 Uiso 1 1 calc R
C8 C 0.5824(3) 0.5165(4) 0.12172(15) 0.0258(7) Uani 1 1 d .
H8A H 0.6338 0.5250 0.0874 0.031 Uiso 1 1 calc R
C9 C 0.3868(3) 0.4540(4) 0.06210(14) 0.0247(7) Uani 1 1 d .
H9A H 0.3933 0.3444 0.0519 0.030 Uiso 1 1 calc R
H9B H 0.4189 0.5137 0.0295 0.030 Uiso 1 1 calc R
C10 C 0.2566(3) 0.4942(4) 0.06629(15) 0.0241(7) Uani 1 1 d .
H10A H 0.2301 0.4601 0.1051 0.029 Uiso 1 1 calc R
H10B H 0.2100 0.4382 0.0351 0.029 Uiso 1 1 calc R
C11 C 0.2150(3) 0.7219(4) -0.02223(13) 0.0203(6) Uani 1 1 d .
C12 C 0.2955(3) 0.8135(4) -0.04984(14) 0.0230(7) Uani 1 1 d .
H12A H 0.3574 0.8611 -0.0268 0.028 Uiso 1 1 calc R
C13 C 0.2865(3) 0.8362(4) -0.11085(14) 0.0283(7) Uani 1 1 d .
H13A H 0.3414 0.8998 -0.1293 0.034 Uiso 1 1 calc R
C14 C 0.1976(3) 0.7660(4) -0.14439(15) 0.0323(8) Uani 1 1 d .
H14A H 0.1906 0.7831 -0.1859 0.039 Uiso 1 1 calc R
C15 C 0.1186(3) 0.6712(4) -0.11826(15) 0.0312(8) Uani 1 1 d .
H15A H 0.0583 0.6222 -0.1419 0.037 Uiso 1 1 calc R
C16 C 0.1271(3) 0.6474(4) -0.05753(15) 0.0269(7) Uani 1 1 d .
H16A H 0.0736 0.5805 -0.0397 0.032 Uiso 1 1 calc R
C17 C 0.0805(3) 0.7188(4) 0.08522(14) 0.0220(6) Uani 1 1 d .
C18 C -0.0135(3) 0.7857(4) 0.05316(15) 0.0287(7) Uani 1 1 d .
H18A H -0.0059 0.8131 0.0129 0.034 Uiso 1 1 calc R
C19 C -0.1185(3) 0.8126(5) 0.07997(17) 0.0385(9) Uani 1 1 d .
H19A H -0.1825 0.8579 0.0577 0.046 Uiso 1 1 calc R
C20 C -0.1310(3) 0.7746(5) 0.13832(17) 0.0373(9) Uani 1 1 d .
H20A H -0.2029 0.7944 0.1564 0.045 Uiso 1 1 calc R
C21 C -0.0386(3) 0.7074(5) 0.17044(16) 0.0331(8) Uani 1 1 d .
H21A H -0.0468 0.6808 0.2107 0.040 Uiso 1 1 calc R
C22 C 0.0666(3) 0.6786(4) 0.14394(15) 0.0267(7) Uani 1 1 d .
H22A H 0.1296 0.6310 0.1661 0.032 Uiso 1 1 calc R
C23 C 0.3765(3) 1.0878(4) 0.14075(16) 0.0304(8) Uani 1 1 d .
H23A H 0.3896 1.0948 0.1843 0.036 Uiso 1 1 calc R
H23B H 0.4326 1.1488 0.1186 0.036 Uiso 1 1 calc R
C24 C 0.2601(3) 1.0866(3) 0.11856(14) 0.0248(7) Uani 1 1 d .
C25 C 0.2420(3) 1.0414(4) 0.05952(14) 0.0246(7) Uani 1 1 d .
H25A H 0.2864 1.0977 0.0300 0.029 Uiso 1 1 calc R
H25B H 0.1600 1.0175 0.0458 0.029 Uiso 1 1 calc R
C26 C 0.1571(3) 1.0995(4) 0.15779(15) 0.0344(9) Uani 1 1 d .
H26A H 0.1344 1.2070 0.1611 0.052 Uiso 1 1 calc R
H26B H 0.1796 1.0592 0.1972 0.052 Uiso 1 1 calc R
H26C H 0.0907 1.0407 0.1405 0.052 Uiso 1 1 calc R

loop_
_atom_site_aniso_label
_atom_site_aniso_U_11
_atom_site_aniso_U_22
_atom_site_aniso_U_33
_atom_site_aniso_U_23
_atom_site_aniso_U_13
_atom_site_aniso_U_12
Ni1 0.01978(18) 0.01619(18) 0.01920(18) 0.00066(17) -0.00028(16) 0.00093(16)
Cr1 0.0187(2) 0.0191(2) 0.0175(2) 0.0020(2) 0.0023(2) 0.0028(2)
P1 0.0180(4) 0.0176(4) 0.0215(4) 0.0008(3) 0.0025(3) -0.0008(3)
O1 0.0298(13) 0.0350(13) 0.0280(12) 0.0063(11) 0.0073(10) -0.0035(11)
O2 0.0422(15) 0.0483(17) 0.0286(13) 0.0098(12) 0.0163(12) 0.0210(13)
O3 0.0402(15) 0.0382(15) 0.0292(13) -0.0044(12) -0.0083(11) -0.0042(12)
C1 0.0190(16) 0.0166(15) 0.0265(16) -0.0024(13) 0.0008(12) -0.0003(12)
C2 0.0307(18) 0.0238(17) 0.0207(15) 0.0057(14) 0.0016(13) 0.0042(14)
C3 0.0264(17) 0.0250(17) 0.0191(15) 0.0025(13) 0.0005(13) 0.0067(14)
C4 0.0274(17) 0.0158(14) 0.0231(15) -0.0003(12) 0.0029(12) 0.0050(12)
C5 0.0313(18) 0.0188(16) 0.0265(16) 0.0049(13) 0.0075(14) 0.0028(13)
C6 0.042(2) 0.0236(17) 0.0238(16) 0.0067(14) -0.0029(15) 0.0081(15)
C7 0.0252(18) 0.0250(18) 0.0375(19) 0.0040(15) -0.0019(14) 0.0084(14)
C8 0.0264(17) 0.0210(16) 0.0307(17) -0.0028(14) 0.0057(14) 0.0070(14)
C9 0.0298(17) 0.0183(15) 0.0263(16) -0.0004(13) 0.0033(14) 0.0015(14)
C10 0.0239(17) 0.0178(15) 0.0305(17) 0.0018(13) 0.0010(13) -0.0001(13)
C11 0.0191(15) 0.0209(15) 0.0210(15) -0.0009(12) 0.0008(12) 0.0019(13)
C12 0.0216(16) 0.0223(16) 0.0247(16) -0.0025(13) -0.0019(12) -0.0004(13)
C13 0.0332(19) 0.0286(18) 0.0235(16) 0.0006(14) 0.0063(14) 0.0020(14)
C14 0.044(2) 0.033(2) 0.0197(16) -0.0043(14) 0.0003(15) 0.0090(16)
C15 0.0289(17) 0.0336(19) 0.0300(18) -0.0106(15) -0.0080(15) 0.0015(15)
C16 0.0234(16) 0.0281(17) 0.0294(17) -0.0052(14) 0.0023(14) -0.0012(14)
C17 0.0169(14) 0.0223(16) 0.0271(16) -0.0001(13) 0.0038(13) -0.0047(14)
C18 0.0249(17) 0.0325(19) 0.0289(17) 0.0032(16) 0.0050(14) 0.0063(16)
C19 0.0272(18) 0.050(2) 0.038(2) 0.0054(19) 0.0036(16) 0.0107(19)
C20 0.029(2) 0.041(2) 0.043(2) 0.0016(19) 0.0147(16) 0.0026(17)
C21 0.036(2) 0.0343(19) 0.0306(18) 0.0035(16) 0.0131(15) -0.0007(17)
C22 0.0226(17) 0.0264(18) 0.0310(18) 0.0025(14) 0.0011(13) -0.0017(13)
C23 0.041(2) 0.0170(16) 0.0317(18) -0.0017(14) -0.0079(16) 0.0003(15)
C24 0.0310(18) 0.0134(14) 0.0298(17) 0.0034(12) -0.0004(13) 0.0061(12)
C25 0.0276(17) 0.0180(15) 0.0280(16) 0.0062(13) 0.0005(14) 0.0042(14)
C26 0.044(2) 0.032(2) 0.0273(17) -0.0030(15) 0.0050(15) 0.0125(17)

loop_
_atom_type_symbol
_atom_type_description
_atom_type_scat_dispersion_real
_atom_type_scat_dispersion_imag
_atom_type_scat_source
C C 0.0033 0.0016 'International Tables Vol C Tables 4.2.6.8 and 6.1.1.4'
H H 0.0000 0.0000 'International Tables Vol C Tables 4.2.6.8 and 6.1.1.4'
O O 0.0106 0.0060 'International Tables Vol C Tables 4.2.6.8 and 6.1.1.4'
P P 0.1023 0.0942 'International Tables Vol C Tables 4.2.6.8 and 6.1.1.4'
Cr Cr 0.3209 0.6236 'International Tables Vol C Tables 4.2.6.8 and 6.1.1.4'
Ni Ni 0.3393 1.1124 'International Tables Vol C Tables 4.2.6.8 and 6.1.1.4'

loop_
_geom_angle_atom_site_label_1
_geom_angle_atom_site_label_2
_geom_angle_atom_site_label_3
_geom_angle
C25 Ni1 C24 40.10(13)
C25 Ni1 C23 70.34(14)
C24 Ni1 C23 39.62(14)
C25 Ni1 P1 90.02(10)
C24 Ni1 P1 119.79(10)
C23 Ni1 P1 159.09(10)
C25 Ni1 C1 124.14(13)
C24 Ni1 C1 128.80(13)
C23 Ni1 C1 92.65(14)
P1 Ni1 C1 104.68(8)
C25 Ni1 C2 141.41(13)
C24 Ni1 C2 103.06(13)
C23 Ni1 C2 85.55(14)
P1 Ni1 C2 107.10(10)
C1 Ni1 C2 85.41(12)
C25 Ni1 Cr1 165.60(10)
C24 Ni1 Cr1 135.70(10)
C23 Ni1 Cr1 99.86(10)
P1 Ni1 Cr1 100.74(3)
C1 Ni1 Cr1 43.90(8)
C2 Ni1 Cr1 43.82(9)
C3 Cr1 C1 88.76(14)
C3 Cr1 C2 85.09(15)
C1 Cr1 C2 109.89(14)
C3 Cr1 C6 101.94(14)
C1 Cr1 C6 148.22(14)
C2 Cr1 C6 100.86(14)
C3 Cr1 C8 118.31(14)
C1 Cr1 C8 86.34(13)
C2 Cr1 C8 152.48(15)
C6 Cr1 C8 62.17(13)
C3 Cr1 C7 92.51(14)
C1 Cr1 C7 113.60(13)
C2 Cr1 C7 136.38(14)
C6 Cr1 C7 37.13(13)
C8 Cr1 C7 37.39(13)
C3 Cr1 C5 137.57(13)
C1 Cr1 C5 131.67(13)
C2 Cr1 C5 90.79(14)
C6 Cr1 C5 37.59(13)
C8 Cr1 C5 62.37(12)
C7 Cr1 C5 62.57(13)
C3 Cr1 C4 154.57(14)
C1 Cr1 C4 95.32(13)
C2 Cr1 C4 116.63(14)
C6 Cr1 C4 62.81(12)
C8 Cr1 C4 37.43(13)
C7 Cr1 C4 62.84(13)
C5 Cr1 C4 37.61(12)
C3 Cr1 Ni1 102.01(10)
C1 Cr1 Ni1 56.07(10)
C2 Cr1 Ni1 57.43(10)
C6 Cr1 Ni1 145.72(10)
C8 Cr1 Ni1 124.15(9)
C7 Cr1 Ni1 161.48(10)
C5 Cr1 Ni1 111.05(9)
C4 Cr1 Ni1 101.06(9)
C11 P1 C17 107.42(15)
C11 P1 C10 102.18(15)
C17 P1 C10 102.46(15)
C11 P1 Ni1 115.90(11)
C17 P1 Ni1 104.15(11)
C10 P1 Ni1 123.20(11)
O1 C1 Cr1 169.9(3)
O1 C1 Ni1 109.7(2)
Cr1 C1 Ni1 80.03(12)
O2 C2 Cr1 168.6(3)
O2 C2 Ni1 112.6(2)
Cr1 C2 Ni1 78.74(12)
O3 C3 Cr1 179.1(3)
C8 C4 C5 106.8(3)
C8 C4 C9 126.2(3)
C5 C4 C9 126.9(3)
C8 C4 Cr1 70.72(19)
C5 C4 Cr1 70.77(18)
C9 C4 Cr1 127.1(2)
C6 C5 C4 107.9(3)
C6 C5 Cr1 70.9(2)
C4 C5 Cr1 71.62(18)
C6 C5 H5A 126.0
C4 C5 H5A 126.0
Cr1 C5 H5A 126.0
C7 C6 C5 108.6(3)
C7 C6 Cr1 71.63(19)
C5 C6 Cr1 71.54(19)
C7 C6 H6A 125.7
C5 C6 H6A 125.7
Cr1 C6 H6A 125.7
C6 C7 C8 107.7(3)
C6 C7 Cr1 71.24(19)
C8 C7 Cr1 71.30(19)
C6 C7 H7A 126.1
C8 C7 H7A 126.1
Cr1 C7 H7A 126.1
C7 C8 C4 109.0(3)
C7 C8 Cr1 71.30(19)
C4 C8 Cr1 71.85(18)
C7 C8 H8A 125.5
C4 C8 H8A 125.5
Cr1 C8 H8A 125.5
C4 C9 C10 114.0(3)
C4 C9 H9A 108.7
C10 C9 H9A 108.7
C4 C9 H9B 108.7
C10 C9 H9B 108.7
H9A C9 H9B 107.6
C9 C10 P1 112.7(2)
C9 C10 H10A 109.0
P1 C10 H10A 109.0
C9 C10 H10B 109.0
P1 C10 H10B 109.0
H10A C10 H10B 107.8
C12 C11 C16 118.6(3)
C12 C11 P1 119.2(2)
C16 C11 P1 122.2(2)
C11 C12 C13 120.7(3)
C11 C12 H12A 119.6
C13 C12 H12A 119.6
C14 C13 C12 119.7(3)
C14 C13 H13A 120.1
C12 C13 H13A 120.1
C13 C14 C15 120.6(3)
C13 C14 H14A 119.7
C15 C14 H14A 119.7
C14 C15 C16 120.1(3)
C14 C15 H15A 120.0
C16 C15 H15A 120.0
C15 C16 C11 120.2(3)
C15 C16 H16A 119.9
C11 C16 H16A 119.9
C18 C17 C22 118.8(3)
C18 C17 P1 123.9(2)
C22 C17 P1 116.9(2)
C19 C18 C17 120.0(3)
C19 C18 H18A 120.0
C17 C18 H18A 120.0
C20 C19 C18 120.9(4)
C20 C19 H19A 119.6
C18 C19 H19A 119.6
C19 C20 C21 119.6(3)
C19 C20 H20A 120.2
C21 C20 H20A 120.2
C20 C21 C22 120.1(3)
C20 C21 H21A 119.9
C22 C21 H21A 119.9
C21 C22 C17 120.6(3)
C21 C22 H22A 119.7
C17 C22 H22A 119.7
C24 C23 Ni1 69.06(19)
C24 C23 H23A 116.8
Ni1 C23 H23A 116.8
C24 C23 H23B 116.8
Ni1 C23 H23B 116.8
H23A C23 H23B 113.8
C23 C24 C25 115.9(3)
C23 C24 C26 122.7(3)
C25 C24 C26 120.1(3)
C23 C24 Ni1 71.32(19)
C25 C24 Ni1 69.80(18)
C26 C24 Ni1 118.1(2)
C24 C25 Ni1 70.09(18)
C24 C25 H25A 116.6
Ni1 C25 H25A 116.6
C24 C25 H25B 116.6
Ni1 C25 H25B 116.6
H25A C25 H25B 113.6
C24 C26 H26A 109.5
C24 C26 H26B 109.5
H26A C26 H26B 109.5
C24 C26 H26C 109.5
H26A C26 H26C 109.5
H26B C26 H26C 109.5

loop_
_geom_bond_atom_site_label_1
_geom_bond_atom_site_label_2
_geom_bond_distance
Ni1 C25 2.037(3)
Ni1 C24 2.041(3)
Ni1 C23 2.070(3)
Ni1 P1 2.1939(10)
Ni1 C1 2.200(3)
Ni1 C2 2.244(3)
Ni1 Cr1 2.6110(8)
Cr1 C3 1.812(3)
Cr1 C1 1.838(3)
Cr1 C2 1.843(3)
Cr1 C6 2.194(3)
Cr1 C8 2.199(3)
Cr1 C7 2.199(3)
Cr1 C5 2.203(3)
Cr1 C4 2.214(3)
P1 C11 1.822(3)
P1 C17 1.827(3)
P1 C10 1.838(3)
O1 C1 1.173(4)
O2 C2 1.171(4)
O3 C3 1.164(4)
C4 C8 1.416(5)
C4 C5 1.424(4)
C4 C9 1.500(4)
C5 C6 1.417(5)
C5 H5A 1.0000
C6 C7 1.399(5)
C6 H6A 1.0000
C7 C8 1.410(5)
C7 H7A 1.0000
C8 H8A 1.0000
C9 C10 1.533(5)
C9 H9A 0.9900
C9 H9B 0.9900
C10 H10A 0.9900
C10 H10B 0.9900
C11 C12 1.391(4)
C11 C16 1.408(5)
C12 C13 1.393(4)
C12 H12A 0.9500
C13 C14 1.378(5)
C13 H13A 0.9500
C14 C15 1.380(5)
C14 H14A 0.9500
C15 C16 1.388(5)
C15 H15A 0.9500
C16 H16A 0.9500
C17 C18 1.390(5)
C17 C22 1.392(5)
C18 C19 1.390(5)
C18 H18A 0.9500
C19 C20 1.376(5)
C19 H19A 0.9500
C20 C21 1.379(5)
C20 H20A 0.9500
C21 C22 1.391(5)
C21 H21A 0.9500
C22 H22A 0.9500
C23 C24 1.393(5)
C23 H23A 0.9900
C23 H23B 0.9900
C24 C25 1.398(5)
C24 C26 1.512(5)
C25 H25A 0.9900
C25 H25B 0.9900
C26 H26A 0.9800
C26 H26B 0.9800
C26 H26C 0.9800

loop_
_geom_torsion_atom_site_label_1
_geom_torsion_atom_site_label_2
_geom_torsion_atom_site_label_3
_geom_torsion_atom_site_label_4
_geom_torsion
C25 Ni1 Cr1 C3 42.6(4)
C24 Ni1 Cr1 C3 -23.02(17)
C23 Ni1 Cr1 C3 -3.29(15)
P1 Ni1 Cr1 C3 -179.70(11)
C1 Ni1 Cr1 C3 80.23(16)
C2 Ni1 Cr1 C3 -76.13(17)
C25 Ni1 Cr1 C1 -37.6(4)
C24 Ni1 Cr1 C1 -103.25(18)
C23 Ni1 Cr1 C1 -83.52(16)
P1 Ni1 Cr1 C1 100.07(12)
C2 Ni1 Cr1 C1 -156.36(18)
C25 Ni1 Cr1 C2 118.7(4)
C24 Ni1 Cr1 C2 53.11(19)
C23 Ni1 Cr1 C2 72.84(17)
P1 Ni1 Cr1 C2 -103.57(13)
C1 Ni1 Cr1 C2 156.36(18)
C25 Ni1 Cr1 C6 176.1(4)
C24 Ni1 Cr1 C6 110.4(2)
C23 Ni1 Cr1 C6 130.2(2)
P1 Ni1 Cr1 C6 -46.25(17)
C1 Ni1 Cr1 C6 -146.3(2)
C2 Ni1 Cr1 C6 57.3(2)
C25 Ni1 Cr1 C8 -94.3(4)
C24 Ni1 Cr1 C8 -159.93(17)
C23 Ni1 Cr1 C8 -140.20(16)
P1 Ni1 Cr1 C8 43.39(12)
C1 Ni1 Cr1 C8 -56.68(16)
C2 Ni1 Cr1 C8 146.96(18)
C25 Ni1 Cr1 C7 -98.3(5)
C24 Ni1 Cr1 C7 -164.0(3)
C23 Ni1 Cr1 C7 -144.2(3)
P1 Ni1 Cr1 C7 39.3(3)
C1 Ni1 Cr1 C7 -60.7(3)
C2 Ni1 Cr1 C7 142.9(3)
C25 Ni1 Cr1 C5 -164.5(4)
C24 Ni1 Cr1 C5 129.91(16)
C23 Ni1 Cr1 C5 149.64(15)
P1 Ni1 Cr1 C5 -26.77(10)
C1 Ni1 Cr1 C5 -126.84(15)
C2 Ni1 Cr1 C5 76.80(16)
C25 Ni1 Cr1 C4 -126.6(4)
C24 Ni1 Cr1 C4 167.75(16)
C23 Ni1 Cr1 C4 -172.51(14)
P1 Ni1 Cr1 C4 11.08(9)
C1 Ni1 Cr1 C4 -89.00(15)
C2 Ni1 Cr1 C4 114.65(16)
C25 Ni1 P1 C11 47.63(15)
C24 Ni1 P1 C11 75.84(16)
C23 Ni1 P1 C11 67.2(3)
C1 Ni1 P1 C11 -77.84(14)
C2 Ni1 P1 C11 -167.50(14)
Cr1 Ni1 P1 C11 -122.74(11)
C25 Ni1 P1 C17 -70.12(15)
C24 Ni1 P1 C17 -41.90(16)
C23 Ni1 P1 C17 -50.5(3)
C1 Ni1 P1 C17 164.41(14)
C2 Ni1 P1 C17 74.75(15)
Cr1 Ni1 P1 C17 119.52(11)
C25 Ni1 P1 C10 174.36(16)
C24 Ni1 P1 C10 -157.42(17)
C23 Ni1 P1 C10 -166.0(3)
C1 Ni1 P1 C10 48.89(16)
C2 Ni1 P1 C10 -40.77(16)
Cr1 Ni1 P1 C10 4.00(14)
C3 Cr1 C1 O1 90.2(16)
C2 Cr1 C1 O1 174.5(16)
C6 Cr1 C1 O1 -20.8(17)
C8 Cr1 C1 O1 -28.3(16)
C7 Cr1 C1 O1 -2.0(16)
C5 Cr1 C1 O1 -75.5(16)
C4 Cr1 C1 O1 -64.7(16)
Ni1 Cr1 C1 O1 -164.4(16)
C3 Cr1 C1 Ni1 -105.39(12)
C2 Cr1 C1 Ni1 -21.06(15)
C6 Cr1 C1 Ni1 143.6(2)
C8 Cr1 C1 Ni1 136.14(11)
C7 Cr1 C1 Ni1 162.40(11)
C5 Cr1 C1 Ni1 88.90(16)
C4 Cr1 C1 Ni1 99.76(11)
C25 Ni1 C1 O1 -13.5(3)
C24 Ni1 C1 O1 -63.6(3)
C23 Ni1 C1 O1 -81.4(3)
P1 Ni1 C1 O1 86.8(2)
C2 Ni1 C1 O1 -166.7(3)
Cr1 Ni1 C1 O1 177.1(3)
C25 Ni1 C1 Cr1 169.43(12)
C24 Ni1 C1 Cr1 119.26(14)
C23 Ni1 C1 Cr1 101.49(13)
P1 Ni1 C1 Cr1 -90.32(9)
C2 Ni1 C1 Cr1 16.17(12)
C3 Cr1 C2 O2 -71.8(16)
C1 Cr1 C2 O2 -158.7(16)
C6 Cr1 C2 O2 29.4(17)
C8 Cr1 C2 O2 78.1(17)
C7 Cr1 C2 O2 16.6(17)
C5 Cr1 C2 O2 65.9(16)
C4 Cr1 C2 O2 94.3(16)
Ni1 Cr1 C2 O2 -179.5(17)
C3 Cr1 C2 Ni1 107.62(12)
C1 Cr1 C2 Ni1 20.72(15)
C6 Cr1 C2 Ni1 -151.13(11)
C8 Cr1 C2 Ni1 -102.5(3)
C7 Cr1 C2 Ni1 -163.88(15)
C5 Cr1 C2 Ni1 -114.68(11)
C4 Cr1 C2 Ni1 -86.24(13)
C25 Ni1 C2 O2 20.4(4)
C24 Ni1 C2 O2 34.9(3)
C23 Ni1 C2 O2 70.7(3)
P1 Ni1 C2 O2 -92.3(3)
C1 Ni1 C2 O2 163.7(3)
Cr1 Ni1 C2 O2 179.9(4)
C25 Ni1 C2 Cr1 -159.53(17)
C24 Ni1 C2 Cr1 -145.01(13)
C23 Ni1 C2 Cr1 -109.23(15)
P1 Ni1 C2 Cr1 87.77(10)
C1 Ni1 C2 Cr1 -16.20(12)
C1 Cr1 C3 O3 77(19)
C2 Cr1 C3 O3 -33(19)
C6 Cr1 C3 O3 -134(19)
C8 Cr1 C3 O3 162(100)
C7 Cr1 C3 O3 -170(100)
C5 Cr1 C3 O3 -119(19)
C4 Cr1 C3 O3 176(100)
Ni1 Cr1 C3 O3 22(19)
C3 Cr1 C4 C8 -21.5(4)
C1 Cr1 C4 C8 76.9(2)
C2 Cr1 C4 C8 -167.7(2)
C6 Cr1 C4 C8 -78.9(2)
C7 Cr1 C4 C8 -37.0(2)
C5 Cr1 C4 C8 -116.5(3)
Ni1 Cr1 C4 C8 133.30(18)
C3 Cr1 C4 C5 95.0(3)
C1 Cr1 C4 C5 -166.7(2)
C2 Cr1 C4 C5 -51.3(2)
C6 Cr1 C4 C5 37.5(2)
C8 Cr1 C4 C5 116.5(3)
C7 Cr1 C4 C5 79.5(2)
Ni1 Cr1 C4 C5 -110.24(18)
C3 Cr1 C4 C9 -142.8(3)
C1 Cr1 C4 C9 -44.5(3)
C2 Cr1 C4 C9 70.9(3)
C6 Cr1 C4 C9 159.8(3)
C8 Cr1 C4 C9 -121.3(4)
C7 Cr1 C4 C9 -158.3(3)
C5 Cr1 C4 C9 122.2(4)
Ni1 Cr1 C4 C9 12.0(3)
C8 C4 C5 C6 0.0(4)
C9 C4 C5 C6 175.6(3)
Cr1 C4 C5 C6 -61.9(2)
C8 C4 C5 Cr1 61.9(2)
C9 C4 C5 Cr1 -122.5(3)
C3 Cr1 C5 C6 -23.3(3)
C1 Cr1 C5 C6 135.2(2)
C2 Cr1 C5 C6 -106.9(2)
C8 Cr1 C5 C6 79.4(2)
C7 Cr1 C5 C6 37.0(2)
C4 Cr1 C5 C6 117.3(3)
Ni1 Cr1 C5 C6 -162.07(17)
C3 Cr1 C5 C4 -140.6(2)
C1 Cr1 C5 C4 17.9(3)
C2 Cr1 C5 C4 135.8(2)
C6 Cr1 C5 C4 -117.3(3)
C8 Cr1 C5 C4 -37.89(19)
C7 Cr1 C5 C4 -80.3(2)
Ni1 Cr1 C5 C4 80.63(18)
C4 C5 C6 C7 0.0(4)
Cr1 C5 C6 C7 -62.4(3)
C4 C5 C6 Cr1 62.4(2)
C3 Cr1 C6 C7 -78.2(2)
C1 Cr1 C6 C7 29.3(4)
C2 Cr1 C6 C7 -165.4(2)
C8 Cr1 C6 C7 37.7(2)
C5 Cr1 C6 C7 117.7(3)
C4 Cr1 C6 C7 80.1(2)
Ni1 Cr1 C6 C7 148.36(19)
C3 Cr1 C6 C5 164.1(2)
C1 Cr1 C6 C5 -88.4(3)
C2 Cr1 C6 C5 76.9(2)
C8 Cr1 C6 C5 -80.0(2)
C7 Cr1 C6 C5 -117.7(3)
C4 Cr1 C6 C5 -37.57(19)
Ni1 Cr1 C6 C5 30.7(3)
C5 C6 C7 C8 0.0(4)
Cr1 C6 C7 C8 -62.4(2)
C5 C6 C7 Cr1 62.4(2)
C3 Cr1 C7 C6 106.6(2)
C1 Cr1 C7 C6 -163.7(2)
C2 Cr1 C7 C6 21.0(3)
C8 Cr1 C7 C6 -117.0(3)
C5 Cr1 C7 C6 -37.5(2)
C4 Cr1 C7 C6 -80.0(2)
Ni1 Cr1 C7 C6 -111.5(3)
C3 Cr1 C7 C8 -136.4(2)
C1 Cr1 C7 C8 -46.7(2)
C2 Cr1 C7 C8 138.1(2)
C6 Cr1 C7 C8 117.0(3)
C5 Cr1 C7 C8 79.5(2)
C4 Cr1 C7 C8 37.0(2)
Ni1 Cr1 C7 C8 5.5(4)
C6 C7 C8 C4 0.0(4)
Cr1 C7 C8 C4 -62.3(2)
C6 C7 C8 Cr1 62.3(2)
C5 C4 C8 C7 0.0(4)
C9 C4 C8 C7 -175.6(3)
Cr1 C4 C8 C7 62.0(2)
C5 C4 C8 Cr1 -62.0(2)
C9 C4 C8 Cr1 122.4(3)
C3 Cr1 C8 C7 51.5(3)
C1 Cr1 C8 C7 138.1(2)
C2 Cr1 C8 C7 -94.0(3)
C6 Cr1 C8 C7 -37.4(2)
C5 Cr1 C8 C7 -80.1(2)
C4 Cr1 C8 C7 -118.2(3)
Ni1 Cr1 C8 C7 -177.89(17)
C3 Cr1 C8 C4 169.70(19)
C1 Cr1 C8 C4 -103.7(2)
C2 Cr1 C8 C4 24.3(4)
C6 Cr1 C8 C4 80.8(2)
C7 Cr1 C8 C4 118.2(3)
C5 Cr1 C8 C4 38.08(19)
Ni1 Cr1 C8 C4 -59.7(2)
C8 C4 C9 C10 -153.5(3)
C5 C4 C9 C10 31.7(5)
Cr1 C4 C9 C10 -61.2(4)
C4 C9 C10 P1 79.4(3)
C11 P1 C10 C9 84.2(3)
C17 P1 C10 C9 -164.6(2)
Ni1 P1 C10 C9 -48.3(3)
C17 P1 C11 C12 135.4(3)
C10 P1 C11 C12 -117.2(3)
Ni1 P1 C11 C12 19.5(3)
C17 P1 C11 C16 -45.6(3)
C10 P1 C11 C16 61.8(3)
Ni1 P1 C11 C16 -161.6(2)
C16 C11 C12 C13 2.7(5)
P1 C11 C12 C13 -178.3(3)
C11 C12 C13 C14 -0.7(5)
C12 C13 C14 C15 -1.2(5)
C13 C14 C15 C16 0.9(5)
C14 C15 C16 C11 1.2(5)
C12 C11 C16 C15 -3.0(5)
P1 C11 C16 C15 178.1(3)
C11 P1 C17 C18 -18.6(3)
C10 P1 C17 C18 -125.8(3)
Ni1 P1 C17 C18 104.8(3)
C11 P1 C17 C22 168.7(3)
C10 P1 C17 C22 61.5(3)
Ni1 P1 C17 C22 -67.8(3)
C22 C17 C18 C19 0.6(5)
P1 C17 C18 C19 -172.0(3)
C17 C18 C19 C20 0.4(6)
C18 C19 C20 C21 -0.7(6)
C19 C20 C21 C22 0.1(6)
C20 C21 C22 C17 0.9(6)
C18 C17 C22 C21 -1.2(5)
P1 C17 C22 C21 171.9(3)
C25 Ni1 C23 C24 32.64(19)
P1 Ni1 C23 C24 11.8(4)
C1 Ni1 C23 C24 158.1(2)
C2 Ni1 C23 C24 -116.7(2)
Cr1 Ni1 C23 C24 -158.30(18)
Ni1 C23 C24 C25 -55.3(3)
Ni1 C23 C24 C26 112.0(3)
C25 Ni1 C24 C23 -128.0(3)
P1 Ni1 C24 C23 -175.19(18)
C1 Ni1 C24 C23 -28.6(3)
C2 Ni1 C24 C23 66.1(2)
Cr1 Ni1 C24 C23 31.4(3)
C23 Ni1 C24 C25 128.0(3)
P1 Ni1 C24 C25 -47.2(2)
C1 Ni1 C24 C25 99.4(2)
C2 Ni1 C24 C25 -165.9(2)
Cr1 Ni1 C24 C25 159.41(16)
C25 Ni1 C24 C26 114.2(4)
C23 Ni1 C24 C26 -117.8(3)
P1 Ni1 C24 C26 67.0(3)
C1 Ni1 C24 C26 -146.4(2)
C2 Ni1 C24 C26 -51.7(3)
Cr1 Ni1 C24 C26 -86.4(3)
C23 C24 C25 Ni1 56.1(3)
C26 C24 C25 Ni1 -111.5(3)
C23 Ni1 C25 C24 -32.3(2)
P1 Ni1 C25 C24 140.43(19)
C1 Ni1 C25 C24 -111.7(2)
C2 Ni1 C25 C24 22.3(3)
Cr1 Ni1 C25 C24 -81.0(4)
